data_2221300
loop_
_publ_author_name
'Vallejos, Gabriel'
'Gutierrez, Margarita'
'Astudillo, Luis'
'Brito, Iv\'an'
'C\'ardenas, Alejandro'

_publ_section_title
;
 5-(1-Cyclohexen-1-yl)-3-(4-methoxyphenyl)isoxazole
;
_journal_coeditor_code BT2910
_journal_issue 4
_journal_name_full 'Acta Crystallographica Section E'
_journal_page_first o920
_journal_paper_doi 10.1107/S1600536809010903
_journal_volume 65
_journal_year 2009
_chemical_formula_iupac 'C16 H17 N O2'
_chemical_formula_moiety 'C16 H17 N O2'
_chemical_formula_sum 'C16 H17 N O2'
_chemical_formula_weight 255.31
_chemical_name_systematic
;
5-(1-Cyclohexen-1-yl)-3-(4-methoxyphenyl)isoxazole
;
_space_group_IT_number 2
_symmetry_cell_setting triclinic
_symmetry_space_group_name_Hall '-P 1'
_symmetry_space_group_name_H-M 'P -1'
_atom_sites_solution_hydrogens geom
_atom_sites_solution_primary direct
_atom_sites_solution_secondary difmap
_audit_creation_method 'WinGX routine CIF_UPDATE'
_cell_angle_alpha 77.889(2)
_cell_angle_beta 75.728(5)
_cell_angle_gamma 80.262(9)
_cell_formula_units_Z 2
_cell_length_a 5.8690(11)
_cell_length_b 10.9646(19)
_cell_length_c 11.481(5)
_cell_measurement_reflns_used 2123
_cell_measurement_temperature 295(2)
_cell_measurement_theta_max 24.4
_cell_measurement_theta_min 1.9
_cell_volume 694.7(4)
_computing_cell_refinement 'DENZO-SMN (Otwinowski & Minor, 1997)'
_computing_data_collection 'COLLECT (Nonius, 2000)'
_computing_data_reduction 'DENZO-SMN (Otwinowski & Minor, 1997)'
_computing_molecular_graphics 'ORTEP-3 for Windows (Farrugia, 1997) and PLATON (Spek, 2009)'
_computing_publication_material 'WinGX (Farrugia, 1999)'
_computing_structure_refinement 'SHELXL97 (Sheldrick, 2008)'
_computing_structure_solution 'SIR97 (Altomare <i>et al.</i>,  1999)'
_diffrn_ambient_temperature 295(2)
_diffrn_measured_fraction_theta_full 0.992
_diffrn_measured_fraction_theta_max 0.992
_diffrn_measurement_device_type 'Nonius KappaCCD area-detector'
_diffrn_measurement_method '\f scans, and \w scans with \k offsets'
_diffrn_radiation_monochromator graphite
_diffrn_radiation_source 'fine-focus sealed tube'
_diffrn_radiation_type MoK\a
_diffrn_radiation_wavelength 0.71073
_diffrn_reflns_av_R_equivalents 0.0762
_diffrn_reflns_limit_h_max 7
_diffrn_reflns_limit_h_min 0
_diffrn_reflns_limit_k_max 13
_diffrn_reflns_limit_k_min -12
_diffrn_reflns_limit_l_max 13
_diffrn_reflns_limit_l_min -12
_diffrn_reflns_number 2467
_diffrn_reflns_theta_full 25.23
_diffrn_reflns_theta_max 25.23
_diffrn_reflns_theta_min 3.61
_exptl_absorpt_coefficient_mu 0.08
_exptl_absorpt_correction_type none
_exptl_crystal_colour yellow
_exptl_crystal_density_diffrn 1.221
_exptl_crystal_density_method 'not measured'
_exptl_crystal_description block
_exptl_crystal_F_000 272
_exptl_crystal_size_max 0.20
_exptl_crystal_size_mid 0.16
_exptl_crystal_size_min 0.10
_refine_diff_density_max 0.139
_refine_diff_density_min -0.196
_refine_ls_extinction_method none
_refine_ls_goodness_of_fit_ref 1.143
_refine_ls_hydrogen_treatment constr
_refine_ls_matrix_type full
_refine_ls_number_parameters 192
_refine_ls_number_reflns 2467
_refine_ls_number_restraints 0
_refine_ls_restrained_S_all 1.143
_refine_ls_R_factor_all 0.0694
_refine_ls_R_factor_gt 0.0551
_refine_ls_shift/su_max 0
_refine_ls_shift/su_mean 0
_refine_ls_structure_factor_coef Fsqd
_refine_ls_weighting_details 'calc w=1/[\s^2^(Fo^2^)+(0.0545P)^2^+0.1280P] where P=(Fo^2^+2Fc^2^)/3'
_refine_ls_weighting_scheme calc
_refine_ls_wR_factor_ref 0.1346
_reflns_number_gt 2023
_reflns_number_total 2467
_reflns_threshold_expression I>2\s(I)
_cod_data_source_file bt2910.cif
_cod_data_source_block I
_cod_database_code 2221300
_cod_database_fobs_code 2221300

loop_
_symmetry_equiv_pos_as_xyz
'x, y, z'
'-x, -y, -z'

loop_
_atom_site_type_symbol
_atom_site_label
_atom_site_fract_x
_atom_site_fract_y
_atom_site_fract_z
_atom_site_U_iso_or_equiv
_atom_site_adp_type
_atom_site_calc_flag
_atom_site_refinement_flags
_atom_site_occupancy
_atom_site_disorder_assembly
_atom_site_disorder_group
O O1 0.3554(2) 0.17491(13) -0.04016(12) 0.0640(4) Uani d . 1 A .
O O2 -0.2921(2) 0.60615(14) 0.41851(13) 0.0715(4) Uani d . 1 A .
N N1 0.3139(3) 0.25243(16) 0.04881(15) 0.0628(5) Uani d . 1 A .
C C1 0.1547(3) 0.10166(16) -0.16684(15) 0.0495(4) Uani d . 1 A .
C C2 -0.0473(4) 0.1345(2) -0.2317(2) 0.0690(6) Uani d . 1 . .
H H2A -0.0272 0.2116 -0.2907 0.083 Uiso calc PR 0.474(13) A 1
H H2B -0.1962 0.1473 -0.1734 0.083 Uiso calc PR 0.474(13) A 1
H H2C -0.0855 0.2253 -0.2471 0.083 Uiso calc PR 0.526(13) A 2
H H2D -0.1854 0.0998 -0.178 0.083 Uiso calc PR 0.526(13) A 2
C C3A -0.0493(12) 0.0236(11) -0.2981(9) 0.071(2) Uani d P 0.474(13) A 1
H H3A1 -0.1043 -0.0477 -0.238 0.106 Uiso calc PR 0.474(13) A 1
H H3A2 -0.1588 0.0494 -0.3523 0.106 Uiso calc PR 0.474(13) A 1
C C4A 0.1966(18) -0.0159(11) -0.3718(9) 0.081(2) Uani d P 0.474(13) A 1
H H4A1 0.1885 -0.0773 -0.4199 0.121 Uiso calc PR 0.474(13) A 1
H H4A2 0.2607 0.0564 -0.4266 0.121 Uiso calc PR 0.474(13) A 1
C C5 0.3446(4) -0.0697(2) -0.2859(2) 0.0758(6) Uani d . 1 . .
H H5A 0.5079 -0.0816 -0.3303 0.091 Uiso calc PR 0.474(13) A 1
H H5B 0.2998 -0.1517 -0.245 0.091 Uiso calc PR 0.474(13) A 1
H H5C 0.3818 -0.1576 -0.252 0.091 Uiso calc PR 0.526(13) A 2
H H5D 0.4711 -0.0468 -0.3556 0.091 Uiso calc PR 0.526(13) A 2
C C6 0.3280(3) 0.00944(18) -0.19162(18) 0.0607(5) Uani d . 1 A .
H H6 0.4466 -0.007 -0.1476 0.073 Uiso calc R 1 . .
C C7 0.1488(3) 0.17676(16) -0.07484(15) 0.0483(4) Uani d . 1 . .
C C8 -0.0224(3) 0.25240(16) -0.01282(15) 0.0494(4) Uani d . 1 A .
H H8 -0.1798 0.2716 -0.0194 0.059 Uiso calc R 1 . .
C C9 0.0881(3) 0.29654(16) 0.06460(16) 0.0475(4) Uani d . 1 . .
C C10 -0.0167(3) 0.37884(16) 0.15521(15) 0.0470(4) Uani d . 1 A .
C C11 -0.2372(3) 0.44858(17) 0.15767(16) 0.0534(5) Uani d . 1 . .
H H11 -0.3215 0.4431 0.1006 0.064 Uiso calc R 1 A .
C C12 -0.3358(3) 0.52620(17) 0.24271(17) 0.0550(5) Uani d . 1 A .
H H12 -0.4838 0.5726 0.242 0.066 Uiso calc R 1 . .
C C13 -0.2127(3) 0.53436(17) 0.32878(17) 0.0539(5) Uani d . 1 . .
C C14 0.0074(3) 0.4641(2) 0.32840(19) 0.0650(5) Uani d . 1 A .
H H14 0.0903 0.4686 0.3864 0.078 Uiso calc R 1 . .
C C15 0.1035(3) 0.38833(19) 0.24361(18) 0.0605(5) Uani d . 1 . .
H H15 0.2516 0.3422 0.2446 0.073 Uiso calc R 1 A .
C C16 -0.5130(4) 0.6839(2) 0.4212(2) 0.0756(6) Uani d . 1 . .
H H16A -0.5046 0.7435 0.3464 0.113 Uiso calc R 1 A .
H H16B -0.5476 0.7279 0.4887 0.113 Uiso calc R 1 . .
H H16C -0.6359 0.6327 0.4303 0.113 Uiso calc R 1 . .
C C3B 0.0006(13) 0.0880(9) -0.3512(8) 0.0726(19) Uani d P 0.526(13) A 2
H H3B1 0.1138 0.1355 -0.4124 0.087 Uiso calc PR 0.526(13) A 2
H H3B2 -0.1448 0.0981 -0.3799 0.087 Uiso calc PR 0.526(13) A 2
C C4B 0.0995(17) -0.0499(7) -0.3290(8) 0.0731(19) Uani d P 0.526(13) A 2
H H4B1 0.1244 -0.0833 -0.4036 0.11 Uiso calc PR 0.526(13) A 2
H H4B2 -0.0147 -0.0961 -0.267 0.11 Uiso calc PR 0.526(13) A 2

loop_
_atom_site_aniso_label
_atom_site_aniso_U_11
_atom_site_aniso_U_22
_atom_site_aniso_U_33
_atom_site_aniso_U_12
_atom_site_aniso_U_13
_atom_site_aniso_U_23
O1 0.0476(7) 0.0832(9) 0.0673(9) 0.0055(6) -0.0185(6) -0.0305(7)
O2 0.0740(9) 0.0768(9) 0.0685(9) 0.0023(7) -0.0157(7) -0.0325(8)
N1 0.0514(9) 0.0822(11) 0.0622(10) 0.0027(8) -0.0193(7) -0.0297(9)
C1 0.0466(10) 0.0553(10) 0.0451(10) -0.0090(8) -0.0065(7) -0.0073(8)
C2 0.0610(12) 0.0819(14) 0.0743(14) -0.0005(10) -0.0252(10) -0.0304(12)
C3A 0.062(3) 0.087(6) 0.075(5) -0.004(3) -0.027(3) -0.029(4)
C4A 0.079(5) 0.106(6) 0.063(5) -0.008(4) -0.010(4) -0.039(4)
C5 0.0782(14) 0.0745(14) 0.0755(15) 0.0014(11) -0.0122(12) -0.0294(12)
C6 0.0594(11) 0.0648(12) 0.0584(12) -0.0014(9) -0.0147(9) -0.0146(10)
C7 0.0430(9) 0.0559(10) 0.0456(10) -0.0077(7) -0.0113(7) -0.0045(8)
C8 0.0406(9) 0.0601(11) 0.0484(10) -0.0046(7) -0.0113(7) -0.0111(8)
C9 0.0432(9) 0.0525(10) 0.0451(10) -0.0071(7) -0.0110(7) -0.0023(8)
C10 0.0439(9) 0.0529(10) 0.0437(10) -0.0100(7) -0.0086(7) -0.0055(8)
C11 0.0510(10) 0.0624(11) 0.0494(11) -0.0056(8) -0.0173(8) -0.0090(9)
C12 0.0481(10) 0.0588(11) 0.0555(11) 0.0009(8) -0.0131(8) -0.0084(9)
C13 0.0568(11) 0.0542(11) 0.0501(11) -0.0103(8) -0.0083(8) -0.0092(9)
C14 0.0571(11) 0.0840(14) 0.0632(13) -0.0055(10) -0.0233(9) -0.0242(11)
C15 0.0470(10) 0.0772(13) 0.0627(13) 0.0006(9) -0.0188(9) -0.0227(10)
C16 0.0791(14) 0.0645(13) 0.0747(15) 0.0025(11) -0.0032(11) -0.0189(11)
C3B 0.090(4) 0.072(4) 0.066(4) -0.002(3) -0.035(3) -0.019(3)
C4B 0.087(5) 0.072(4) 0.067(4) -0.003(3) -0.020(4) -0.029(3)

loop_
_atom_type_symbol
_atom_type_description
_atom_type_scat_dispersion_real
_atom_type_scat_dispersion_imag
_atom_type_scat_source
C C 0.0033 0.0016 'International Tables Vol C Tables 4.2.6.8 and 6.1.1.4'
H H 0 0 'International Tables Vol C Tables 4.2.6.8 and 6.1.1.4'
N N 0.0061 0.0033 'International Tables Vol C Tables 4.2.6.8 and 6.1.1.4'
O O 0.0106 0.006 'International Tables Vol C Tables 4.2.6.8 and 6.1.1.4'

loop_
_geom_angle_atom_site_label_1
_geom_angle_atom_site_label_2
_geom_angle_atom_site_label_3
_geom_angle_site_symmetry_1
_geom_angle_site_symmetry_3
_geom_angle
_geom_angle_publ_flag
C7 O1 N1 . . 108.69(13) ?
C13 O2 C16 . . 118.24(16) ?
C9 N1 O1 . . 105.65(13) ?
C6 C1 C7 . . 121.93(16) ?
C6 C1 C2 . . 121.99(18) ?
C7 C1 C2 . . 116.08(15) ?
C1 C2 C3B . . 114.7(3) ?
C1 C2 C3A . . 108.3(3) ?
C1 C2 H2A . . 110 ?
C3B C2 H2A . . 78 ?
C3A C2 H2A . . 110 ?
C1 C2 H2B . . 110 ?
C3B C2 H2B . . 129.1 ?
C3A C2 H2B . . 110 ?
H2A C2 H2B . . 108.4 ?
C1 C2 H2C . . 108.6 ?
C3B C2 H2C . . 108.6 ?
C3A C2 H2C . . 136.3 ?
H2B C2 H2C . . 77.8 ?
C1 C2 H2D . . 108.6 ?
C3B C2 H2D . . 108.6 ?
C3A C2 H2D . . 81.5 ?
H2A C2 H2D . . 133 ?
H2C C2 H2D . . 107.6 ?
C4A C3A C2 . . 111.4(8) ?
C4A C3A H3A1 . . 109.3 ?
C2 C3A H3A1 . . 109.3 ?
C4A C3A H3A2 . . 109.3 ?
C2 C3A H3A2 . . 109.3 ?
H3A1 C3A H3A2 . . 108 ?
C5 C4A C3A . . 107.3(8) ?
C5 C4A H4A1 . . 110.3 ?
C3A C4A H4A1 . . 110.3 ?
C5 C4A H4A2 . . 110.3 ?
C3A C4A H4A2 . . 110.3 ?
H4A1 C4A H4A2 . . 108.5 ?
C4A C5 C6 . . 113.5(4) ?
C6 C5 C4B . . 110.4(3) ?
C4A C5 H5A . . 108.9 ?
C6 C5 H5A . . 108.9 ?
C4B C5 H5A . . 131.7 ?
C4A C5 H5B . . 108.9 ?
C6 C5 H5B . . 108.9 ?
C4B C5 H5B . . 84.8 ?
H5A C5 H5B . . 107.7 ?
C4A C5 H5C . . 128.3 ?
C6 C5 H5C . . 109.6 ?
C4B C5 H5C . . 109.6 ?
H5A C5 H5C . . 81.9 ?
C4A C5 H5D . . 83 ?
C6 C5 H5D . . 109.6 ?
C4B C5 H5D . . 109.6 ?
H5B C5 H5D . . 130.2 ?
H5C C5 H5D . . 108.1 ?
C1 C6 C5 . . 124.23(19) ?
C1 C6 H6 . . 117.9 ?
C5 C6 H6 . . 117.9 ?
C8 C7 O1 . . 108.99(15) ?
C8 C7 C1 . . 133.87(16) ?
O1 C7 C1 . . 117.14(15) ?
C7 C8 C9 . . 105.51(15) ?
C7 C8 H8 . . 127.2 ?
C9 C8 H8 . . 127.2 ?
N1 C9 C8 . . 111.14(16) ?
N1 C9 C10 . . 119.80(15) ?
C8 C9 C10 . . 129.05(15) ?
C11 C10 C15 . . 117.38(17) ?
C11 C10 C9 . . 121.84(15) ?
C15 C10 C9 . . 120.78(16) ?
C12 C11 C10 . . 121.89(16) ?
C12 C11 H11 . . 119.1 ?
C10 C11 H11 . . 119.1 ?
C11 C12 C13 . . 119.56(16) ?
C11 C12 H12 . . 120.2 ?
C13 C12 H12 . . 120.2 ?
O2 C13 C12 . . 125.20(17) ?
O2 C13 C14 . . 115.51(16) ?
C12 C13 C14 . . 119.28(18) ?
C15 C14 C13 . . 120.63(17) ?
C15 C14 H14 . . 119.7 ?
C13 C14 H14 . . 119.7 ?
C14 C15 C10 . . 121.24(18) ?
C14 C15 H15 . . 119.4 ?
C10 C15 H15 . . 119.4 ?
O2 C16 H16A . . 109.5 ?
O2 C16 H16B . . 109.5 ?
H16A C16 H16B . . 109.5 ?
O2 C16 H16C . . 109.5 ?
H16A C16 H16C . . 109.5 ?
H16B C16 H16C . . 109.5 ?
C2 C3B C4B . . 107.7(7) ?
C2 C3B H3B1 . . 110.2 ?
C4B C3B H3B1 . . 110.2 ?
C2 C3B H3B2 . . 110.2 ?
C4B C3B H3B2 . . 110.2 ?
H3B1 C3B H3B2 . . 108.5 ?
C3B C4B C5 . . 111.5(7) ?
C3B C4B H4B1 . . 109.3 ?
C5 C4B H4B1 . . 109.3 ?
C3B C4B H4B2 . . 109.3 ?
C5 C4B H4B2 . . 109.3 ?
H4B1 C4B H4B2 . . 108 ?

loop_
_geom_bond_atom_site_label_1
_geom_bond_atom_site_label_2
_geom_bond_site_symmetry_2
_geom_bond_distance
_geom_bond_publ_flag
O1 C7 . 1.362(2) ?
O1 N1 . 1.413(2) ?
O2 C13 . 1.370(2) ?
O2 C16 . 1.424(2) ?
N1 C9 . 1.313(2) ?
C1 C6 . 1.330(2) ?
C1 C7 . 1.460(3) ?
C1 C2 . 1.506(3) ?
C2 C3B . 1.509(6) ?
C2 C3A . 1.569(7) ?
C2 H2A . 0.97 ?
C2 H2B . 0.97 ?
C2 H2C . 0.97 ?
C2 H2D . 0.97 ?
C3A C4A . 1.525(13) ?
C3A H3A1 . 0.97 ?
C3A H3A2 . 0.97 ?
C4A C5 . 1.442(9) ?
C4A H4A1 . 0.97 ?
C4A H4A2 . 0.97 ?
C5 C6 . 1.499(3) ?
C5 C4B . 1.601(8) ?
C5 H5A . 0.97 ?
C5 H5B . 0.97 ?
C5 H5C . 0.97 ?
C5 H5D . 0.97 ?
C6 H6 . 0.93 ?
C7 C8 . 1.348(2) ?
C8 C9 . 1.420(2) ?
C8 H8 . 0.93 ?
C9 C10 . 1.472(2) ?
C10 C11 . 1.384(2) ?
C10 C15 . 1.400(3) ?
C11 C12 . 1.384(2) ?
C11 H11 . 0.93 ?
C12 C13 . 1.385(3) ?
C12 H12 . 0.93 ?
C13 C14 . 1.387(3) ?
C14 C15 . 1.366(3) ?
C14 H14 . 0.93 ?
C15 H15 . 0.93 ?
C16 H16A . 0.96 ?
C16 H16B . 0.96 ?
C16 H16C . 0.96 ?
C3B C4B . 1.517(12) ?
C3B H3B1 . 0.97 ?
C3B H3B2 . 0.97 ?
C4B H4B1 . 0.97 ?
C4B H4B2 . 0.97 ?

loop_
_geom_hbond_atom_site_label_D
_geom_hbond_atom_site_label_H
_geom_hbond_atom_site_label_A
_geom_hbond_site_symmetry_A
_geom_hbond_distance_DH
_geom_hbond_distance_HA
_geom_hbond_distance_DA
_geom_hbond_angle_DHA
C6 H6 O1 . 0.93 2.48 2.811(3) 101

loop_
_geom_torsion_atom_site_label_1
_geom_torsion_atom_site_label_2
_geom_torsion_atom_site_label_3
_geom_torsion_atom_site_label_4
_geom_torsion_site_symmetry_1
_geom_torsion_site_symmetry_2
_geom_torsion_site_symmetry_3
_geom_torsion_site_symmetry_4
_geom_torsion
_geom_torsion_publ_flag
C7 O1 N1 C9 . . . . 0.36(19) ?
C6 C1 C2 C3B . . . . -19.4(5) ?
C7 C1 C2 C3B . . . . 160.8(5) ?
C6 C1 C2 C3A . . . . 15.2(5) ?
C7 C1 C2 C3A . . . . -164.6(5) ?
C1 C2 C3A C4A . . . . -48.6(11) ?
C3B C2 C3A C4A . . . . 58.7(9) ?
C2 C3A C4A C5 . . . . 66.8(13) ?
C3A C4A C5 C6 . . . . -48.4(12) ?
C3A C4A C5 C4B . . . . 41.0(10) ?
C7 C1 C6 C5 . . . . -179.31(18) ?
C2 C1 C6 C5 . . . . 0.9(3) ?
C4A C5 C6 C1 . . . . 16.8(6) ?
C4B C5 C6 C1 . . . . -13.1(5) ?
N1 O1 C7 C8 . . . . 0.39(19) ?
N1 O1 C7 C1 . . . . -179.91(14) ?
C6 C1 C7 C8 . . . . -162.0(2) ?
C2 C1 C7 C8 . . . . 17.8(3) ?
C6 C1 C7 O1 . . . . 18.4(2) ?
C2 C1 C7 O1 . . . . -161.79(16) ?
O1 C7 C8 C9 . . . . -0.93(19) ?
C1 C7 C8 C9 . . . . 179.44(18) ?
O1 N1 C9 C8 . . . . -1.0(2) ?
O1 N1 C9 C10 . . . . 178.20(14) ?
C7 C8 C9 N1 . . . . 1.2(2) ?
C7 C8 C9 C10 . . . . -177.85(16) ?
N1 C9 C10 C11 . . . . 166.10(16) ?
C8 C9 C10 C11 . . . . -14.9(3) ?
N1 C9 C10 C15 . . . . -14.6(3) ?
C8 C9 C10 C15 . . . . 164.40(18) ?
C15 C10 C11 C12 . . . . 0.8(3) ?
C9 C10 C11 C12 . . . . -179.88(15) ?
C10 C11 C12 C13 . . . . -0.5(3) ?
C16 O2 C13 C12 . . . . -3.3(3) ?
C16 O2 C13 C14 . . . . 177.82(17) ?
C11 C12 C13 O2 . . . . -179.06(16) ?
C11 C12 C13 C14 . . . . -0.2(3) ?
O2 C13 C14 C15 . . . . 179.53(17) ?
C12 C13 C14 C15 . . . . 0.6(3) ?
C13 C14 C15 C10 . . . . -0.3(3) ?
C11 C10 C15 C14 . . . . -0.4(3) ?
C9 C10 C15 C14 . . . . -179.76(17) ?
C1 C2 C3B C4B . . . . 49.0(10) ?
C3A C2 C3B C4B . . . . -36.8(7) ?
C2 C3B C4B C5 . . . . -61.8(11) ?
C4A C5 C4B C3B . . . . -57.8(11) ?
C6 C5 C4B C3B . . . . 44.2(10) ?
